data_7701878
loop_
_publ_author_name
'Alvarez-Miguel, Lucia'
'\'Alvarez-Miguel, Ines'
'Mart\'in \'Alvarez, Jose Miguel'
'Alvarez, Celedonio M.'
'Rogez, Guillaume'
'Garc\'ia-Rodr\'iguez, Ra\'ul'
'Miguel, Daniel'

_publ_section_title
;
 Copper complexes for the promotion of iminopyridine ligands derived from
 \b-alanine and self-aldol additions: Relaxivity and cytotoxic properties
;
_journal_name_full 'Dalton Transactions'
_journal_paper_doi 10.1039/C9DT03822A
_journal_year 2019
_chemical_formula_moiety 'C10 H11 Cl2 Cu N2 O2, C3 H8 N O2'
_chemical_formula_sum 'C13 H19 Cl2 Cu N3 O4'
_chemical_formula_weight 415.75
_space_group_crystal_system triclinic
_space_group_IT_number 2
_space_group_name_Hall '-P 1'
_space_group_name_H-M_alt 'P -1'
_atom_sites_solution_hydrogens mixed
_atom_sites_solution_primary dual
_audit_creation_date 2019-06-10
_audit_creation_method
;
Olex2 1.2
(compiled 2017.03.02 svn.r3394 for OlexSys, GUI svn.r5324)
;
_audit_update_record
;
2019-09-24 deposited with the CCDC.	2019-11-11 downloaded from the CCDC.
;
_cell_angle_alpha 71.195(7)
_cell_angle_beta 80.719(6)
_cell_angle_gamma 66.268(8)
_cell_formula_units_Z 2
_cell_length_a 8.0134(6)
_cell_length_b 8.7640(7)
_cell_length_c 13.5581(10)
_cell_measurement_reflns_used 2456
_cell_measurement_temperature 297(2)
_cell_measurement_theta_max 28.5508
_cell_measurement_theta_min 2.6432
_cell_volume 824.58(12)
_computing_cell_refinement
;
CrysAlisPro, Oxford Diffraction Ltd.,
Version 1.171.34.44 (release 25-10-2010 CrysAlis171 .NET)
(compiled Oct 25 2010,18:11:34)
;
_computing_data_collection
;
CrysAlisPro, Oxford Diffraction Ltd.,
Version 1.171.34.44 (release 25-10-2010 CrysAlis171 .NET)
(compiled Oct 25 2010,18:11:34)
;
_computing_data_reduction
;
CrysAlisPro, Oxford Diffraction Ltd.,
Version 1.171.34.44 (release 25-10-2010 CrysAlis171 .NET)
(compiled Oct 25 2010,18:11:34)
;
_computing_molecular_graphics 'Olex2 (Dolomanov et al., 2009)'
_computing_publication_material 'Olex2 (Dolomanov et al., 2009)'
_computing_structure_refinement 'XH (Sheldrick, 2008)'
_computing_structure_solution 'ShelXT (Sheldrick, 2015)'
_diffrn_ambient_temperature 297.15
_diffrn_detector_area_resol_mean 10.4757
_diffrn_measured_fraction_theta_full 0.999
_diffrn_measured_fraction_theta_max 0.871
_diffrn_measurement_details
;
#__ type_ start__ end____ width___ exp.time_
  1 omega  -17.00  100.00   1.0000   12.7600
omega____ theta____ kappa____ phi______ frames
    -       21.5439   77.0000 -180.0000 117

#__ type_ start__ end____ width___ exp.time_
  2 omega   -9.00   98.00   1.0000   12.7600
omega____ theta____ kappa____ phi______ frames
    -       21.5439   77.0000   60.0000 107

#__ type_ start__ end____ width___ exp.time_
  3 omega   -9.00   96.00   1.0000   12.7600
omega____ theta____ kappa____ phi______ frames
    -       21.5439   77.0000  -60.0000 105
;
_diffrn_measurement_device_type 'SuperNova, Dual, Cu at zero, Atlas'
_diffrn_measurement_method '\w scans'
_diffrn_radiation_type MoK\a
_diffrn_radiation_wavelength 0.71073
_diffrn_reflns_av_R_equivalents 0.0199
_diffrn_reflns_av_unetI/netI 0.0492
_diffrn_reflns_Laue_measured_fraction_full 0.999
_diffrn_reflns_Laue_measured_fraction_max 0.871
_diffrn_reflns_limit_h_max 10
_diffrn_reflns_limit_h_min -7
_diffrn_reflns_limit_k_max 11
_diffrn_reflns_limit_k_min -11
_diffrn_reflns_limit_l_max 17
_diffrn_reflns_limit_l_min -14
_diffrn_reflns_number 5267
_diffrn_reflns_point_group_measured_fraction_full 0.999
_diffrn_reflns_point_group_measured_fraction_max 0.871
_diffrn_reflns_theta_full 25.242
_diffrn_reflns_theta_max 28.614
_diffrn_reflns_theta_min 2.649
_exptl_absorpt_coefficient_mu 1.670
_exptl_absorpt_correction_T_max 0.844
_exptl_absorpt_correction_T_min 0.726
_exptl_absorpt_correction_type analytical
_exptl_absorpt_process_details
;
CrysAlisPro, Oxford Diffraction Ltd.,
Version 1.171.34.44 (release 25-10-2010 CrysAlis171 .NET)
(compiled Oct 25 2010,18:11:34)
Analytical numeric absorption correction using a multifaceted crystal
			model based on expressions derived by R.C. Clark & J.S. Reid.
(Clark, R. C. & Reid, J. S. (1995). Acta Cryst. A51, 887-897)
;
_exptl_crystal_colour 'light blue'
_exptl_crystal_colour_modifier light
_exptl_crystal_colour_primary blue
_exptl_crystal_density_diffrn 1.674
_exptl_crystal_description prism
_exptl_crystal_F_000 426
_exptl_crystal_size_max 0.3468
_exptl_crystal_size_mid 0.1971
_exptl_crystal_size_min 0.1384
_refine_diff_density_max 0.391
_refine_diff_density_min -0.392
_refine_diff_density_rms 0.074
_refine_ls_extinction_method none
_refine_ls_goodness_of_fit_ref 1.069
_refine_ls_hydrogen_treatment mixed
_refine_ls_matrix_type full
_refine_ls_number_parameters 225
_refine_ls_number_reflns 3682
_refine_ls_number_restraints 0
_refine_ls_restrained_S_all 1.069
_refine_ls_R_factor_all 0.0523
_refine_ls_R_factor_gt 0.0372
_refine_ls_shift/su_max 0.000
_refine_ls_shift/su_mean 0.000
_refine_ls_structure_factor_coef Fsqd
_refine_ls_weighting_details 'w=1/[\s^2^(Fo^2^)+(0.0304P)^2^+0.2763P] where P=(Fo^2^+2Fc^2^)/3'
_refine_ls_weighting_scheme calc
_refine_ls_wR_factor_gt 0.0778
_refine_ls_wR_factor_ref 0.0883
_reflns_Friedel_coverage 0.000
_reflns_number_gt 2970
_reflns_number_total 3682
_reflns_threshold_expression 'I > 2\s(I)'
_cod_data_source_file c9dt03822a2.cif
_cod_data_source_block Compound_4(b-alaH)_lam375a
_cod_original_cell_volume 824.59(13)
_cod_database_code 7701878
_shelxl_version_number 2013-3
_shelx_space_group_comment
;
The symmetry employed for this shelxl refinement is uniquely defined
by the following loop, which should always be used as a source of
symmetry information in preference to the above space-group names.
They are only intended as comments.
;
_olex2_refinement_description
;
1. Fixed Uiso
 At 1.2 times of:
  All C(H) groups, All C(H,H) groups
 At 1.5 times of:
  All C(H,H,H) groups
2.a Secondary CH2 refined with riding coordinates:
 C18(H18A,H18B), C19(H19A,H19B), C92(H92A,H92B), C93(H93A,H93B)
2.b Aromatic/amide H refined with riding coordinates:
 C11(H11), C12(H12), C13(H13), C14(H14)
2.c Idealised Me refined as rotating group:
 C17(H17A,H17B,H17C)
;
_olex2_submission_special_instructions 'No special instructions were received'

loop_
_space_group_symop_operation_xyz
'x, y, z'
'-x, -y, -z'

loop_
_atom_site_label
_atom_site_type_symbol
_atom_site_fract_x
_atom_site_fract_y
_atom_site_fract_z
_atom_site_U_iso_or_equiv
_atom_site_adp_type
_atom_site_occupancy
_atom_site_site_symmetry_order
_atom_site_calc_flag
_atom_site_refinement_flags_posn
Cu1 Cu 0.68104(5) 0.26240(4) 0.19427(2) 0.02492(11) Uani 1 1 d .
Cl1 Cl 0.62136(13) 0.02625(10) 0.20844(6) 0.0405(2) Uani 1 1 d .
Cl2 Cl 1.01836(11) 0.14061(10) 0.24313(6) 0.0378(2) Uani 1 1 d .
N1 N 0.7483(3) 0.3093(3) 0.04208(17) 0.0254(5) Uani 1 1 d .
N2 N 0.6460(3) 0.5112(3) 0.16055(17) 0.0261(5) Uani 1 1 d .
O1 O 0.5806(3) 0.2560(3) 0.33679(14) 0.0288(5) Uani 1 1 d .
O2 O 0.6291(3) 0.2622(3) 0.49061(14) 0.0289(5) Uani 1 1 d .
C11 C 0.8028(4) 0.1970(4) -0.0150(2) 0.0328(7) Uani 1 1 d .
H11 H 0.7978 0.0874 0.0152 0.039 Uiso 1 1 calc R
C12 C 0.8660(5) 0.2382(4) -0.1168(2) 0.0407(8) Uani 1 1 d .
H12 H 0.9038 0.1574 -0.1544 0.049 Uiso 1 1 calc R
C13 C 0.8725(5) 0.3999(5) -0.1618(2) 0.0464(9) Uani 1 1 d .
H13 H 0.9154 0.4301 -0.2304 0.056 Uiso 1 1 calc R
C14 C 0.8145(5) 0.5180(4) -0.1041(2) 0.0402(8) Uani 1 1 d .
H14 H 0.8169 0.6288 -0.1336 0.048 Uiso 1 1 calc R
C15 C 0.7533(4) 0.4688(4) -0.0025(2) 0.0267(6) Uani 1 1 d .
C16 C 0.6899(4) 0.5829(4) 0.0680(2) 0.0263(6) Uani 1 1 d .
C17 C 0.6822(5) 0.7651(4) 0.0242(2) 0.0412(8) Uani 1 1 d .
H17A H 0.6498 0.8205 0.0789 0.062 Uiso 1 1 calc GR
H17B H 0.5925 0.8282 -0.0283 0.062 Uiso 1 1 calc GR
H17C H 0.7994 0.7639 -0.0061 0.062 Uiso 1 1 calc GR
C18 C 0.5781(5) 0.6006(4) 0.2415(2) 0.0330(7) Uani 1 1 d .
H18A H 0.4468 0.6338 0.2502 0.040 Uiso 1 1 calc R
H18B H 0.6042 0.7058 0.2201 0.040 Uiso 1 1 calc R
C19 C 0.6655(4) 0.4859(4) 0.3442(2) 0.0288(7) Uani 1 1 d .
H19A H 0.7968 0.4499 0.3335 0.035 Uiso 1 1 calc R
H19B H 0.6284 0.5547 0.3931 0.035 Uiso 1 1 calc R
N90 N 1.3137(4) 0.0820(4) 0.3981(2) 0.0296(6) Uani 1 1 d .
H90A H 1.226(5) 0.105(4) 0.348(3) 0.053(11) Uiso 1 1 d .
H90B H 1.405(5) 0.095(4) 0.366(3) 0.041(10) Uiso 1 1 d .
H90C H 1.342(5) -0.035(5) 0.434(3) 0.044(10) Uiso 1 1 d .
C20 C 0.6209(4) 0.3255(4) 0.3933(2) 0.0243(6) Uani 1 1 d .
C91 C 0.9722(4) 0.3136(4) 0.5812(2) 0.0285(6) Uani 1 1 d .
C92 C 1.0619(4) 0.1840(4) 0.5195(2) 0.0291(6) Uani 1 1 d .
H92A H 1.0899 0.0672 0.5661 0.035 Uiso 1 1 calc R
H92B H 0.9781 0.2021 0.4688 0.035 Uiso 1 1 calc R
C93 C 1.2334(4) 0.2013(4) 0.4643(3) 0.0349(7) Uani 1 1 d .
H93A H 1.2070 0.3202 0.4213 0.042 Uiso 1 1 calc R
H93B H 1.3206 0.1750 0.5152 0.042 Uiso 1 1 calc R
O91 O 1.0550(3) 0.3722(3) 0.61409(17) 0.0405(6) Uani 1 1 d .
O92 O 0.7935(3) 0.3613(3) 0.59900(18) 0.0363(5) Uani 1 1 d .
H92 H 0.749(4) 0.326(4) 0.571(2) 0.030(10) Uiso 1 1 d .

loop_
_atom_site_aniso_label
_atom_site_aniso_U_11
_atom_site_aniso_U_22
_atom_site_aniso_U_33
_atom_site_aniso_U_23
_atom_site_aniso_U_13
_atom_site_aniso_U_12
Cu1 0.0355(2) 0.02353(19) 0.02067(19) -0.00886(14) 0.00415(14) -0.01588(16)
Cl1 0.0634(6) 0.0369(4) 0.0372(4) -0.0198(3) 0.0135(4) -0.0333(4)
Cl2 0.0335(4) 0.0434(5) 0.0367(4) -0.0067(3) -0.0035(3) -0.0173(4)
N1 0.0283(13) 0.0270(13) 0.0233(12) -0.0093(10) 0.0006(10) -0.0116(11)
N2 0.0359(14) 0.0225(12) 0.0223(12) -0.0083(10) 0.0009(10) -0.0127(11)
O1 0.0400(12) 0.0363(12) 0.0242(11) -0.0153(9) 0.0095(8) -0.0270(10)
O2 0.0351(12) 0.0328(11) 0.0228(11) -0.0081(8) 0.0013(8) -0.0174(10)
C11 0.0420(19) 0.0316(16) 0.0281(16) -0.0150(13) 0.0011(13) -0.0130(14)
C12 0.048(2) 0.046(2) 0.0320(18) -0.0226(15) 0.0043(15) -0.0152(17)
C13 0.061(2) 0.058(2) 0.0219(17) -0.0139(16) 0.0126(15) -0.028(2)
C14 0.059(2) 0.0415(19) 0.0243(17) -0.0074(14) 0.0042(15) -0.0263(18)
C15 0.0315(16) 0.0292(15) 0.0190(14) -0.0063(11) -0.0008(11) -0.0115(13)
C16 0.0309(16) 0.0254(15) 0.0248(15) -0.0061(12) -0.0053(12) -0.0121(13)
C17 0.063(2) 0.0301(17) 0.0334(18) -0.0044(14) 0.0000(16) -0.0243(17)
C18 0.049(2) 0.0252(15) 0.0263(16) -0.0123(12) 0.0070(13) -0.0152(14)
C19 0.0401(18) 0.0315(16) 0.0250(15) -0.0131(12) 0.0049(12) -0.0221(14)
N90 0.0261(15) 0.0324(15) 0.0286(15) -0.0083(11) 0.0069(11) -0.0126(12)
C20 0.0206(14) 0.0263(15) 0.0294(16) -0.0132(12) 0.0072(11) -0.0110(12)
C91 0.0367(18) 0.0309(16) 0.0203(15) -0.0075(12) 0.0011(12) -0.0157(14)
C92 0.0316(17) 0.0301(16) 0.0296(16) -0.0112(12) 0.0032(12) -0.0152(14)
C93 0.0307(17) 0.0320(17) 0.049(2) -0.0208(15) 0.0069(14) -0.0150(14)
O91 0.0472(14) 0.0556(15) 0.0378(13) -0.0262(11) 0.0017(10) -0.0295(12)
O92 0.0331(13) 0.0492(14) 0.0389(13) -0.0280(11) 0.0080(10) -0.0193(11)

loop_
_atom_type_symbol
_atom_type_description
_atom_type_scat_dispersion_real
_atom_type_scat_dispersion_imag
_atom_type_scat_source
C C 0.0033 0.0016 'International Tables Vol C Tables 4.2.6.8 and 6.1.1.4'
H H 0.0000 0.0000 'International Tables Vol C Tables 4.2.6.8 and 6.1.1.4'
N N 0.0061 0.0033 'International Tables Vol C Tables 4.2.6.8 and 6.1.1.4'
O O 0.0106 0.0060 'International Tables Vol C Tables 4.2.6.8 and 6.1.1.4'
Cl Cl 0.1484 0.1585 'International Tables Vol C Tables 4.2.6.8 and 6.1.1.4'
Cu Cu 0.3201 1.2651 'International Tables Vol C Tables 4.2.6.8 and 6.1.1.4'

loop_
_geom_angle_atom_site_label_1
_geom_angle_atom_site_label_2
_geom_angle_atom_site_label_3
_geom_angle
Cl1 Cu1 Cl2 104.72(3)
N1 Cu1 Cl1 95.82(7)
N1 Cu1 Cl2 91.98(7)
N2 Cu1 Cl1 159.47(8)
N2 Cu1 Cl2 95.62(7)
N2 Cu1 N1 80.46(9)
O1 Cu1 Cl1 88.87(6)
O1 Cu1 Cl2 95.34(7)
O1 Cu1 N1 170.03(9)
O1 Cu1 N2 92.07(8)
C11 N1 Cu1 127.4(2)
C11 N1 C15 118.7(2)
C15 N1 Cu1 113.61(17)
C16 N2 Cu1 116.80(18)
C16 N2 C18 123.4(2)
C18 N2 Cu1 119.76(18)
C20 O1 Cu1 122.90(17)
N1 C11 H11 118.8
N1 C11 C12 122.3(3)
C12 C11 H11 118.8
C11 C12 H12 120.5
C13 C12 C11 119.0(3)
C13 C12 H12 120.5
C12 C13 H13 120.4
C12 C13 C14 119.3(3)
C14 C13 H13 120.4
C13 C14 H14 120.5
C15 C14 C13 118.9(3)
C15 C14 H14 120.5
N1 C15 C14 121.8(3)
N1 C15 C16 114.2(2)
C14 C15 C16 124.0(3)
N2 C16 C15 114.6(2)
N2 C16 C17 127.3(3)
C15 C16 C17 118.1(2)
C16 C17 H17A 109.5
C16 C17 H17B 109.5
C16 C17 H17C 109.5
H17A C17 H17B 109.5
H17A C17 H17C 109.5
H17B C17 H17C 109.5
N2 C18 H18A 109.4
N2 C18 H18B 109.4
N2 C18 C19 111.2(2)
H18A C18 H18B 108.0
C19 C18 H18A 109.4
C19 C18 H18B 109.4
C18 C19 H19A 108.4
C18 C19 H19B 108.4
H19A C19 H19B 107.4
C20 C19 C18 115.7(2)
C20 C19 H19A 108.4
C20 C19 H19B 108.4
H90A N90 H90B 109(3)
H90A N90 H90C 104(3)
H90B N90 H90C 109(3)
C93 N90 H90A 110(2)
C93 N90 H90B 111(2)
C93 N90 H90C 114(2)
O1 C20 C19 120.1(2)
O2 C20 O1 121.8(2)
O2 C20 C19 118.1(2)
O91 C91 C92 122.9(3)
O91 C91 O92 119.9(3)
O92 C91 C92 117.2(3)
C91 C92 H92A 109.4
C91 C92 H92B 109.4
H92A C92 H92B 108.0
C93 C92 C91 111.3(2)
C93 C92 H92A 109.4
C93 C92 H92B 109.4
N90 C93 C92 110.9(2)
N90 C93 H93A 109.5
N90 C93 H93B 109.5
C92 C93 H93A 109.5
C92 C93 H93B 109.5
H93A C93 H93B 108.0
C91 O92 H92 114(3)

loop_
_geom_bond_atom_site_label_1
_geom_bond_atom_site_label_2
_geom_bond_distance
Cu1 Cl1 2.2493(8)
Cu1 Cl2 2.5854(9)
Cu1 N1 1.997(2)
Cu1 N2 1.987(2)
Cu1 O1 1.9621(18)
N1 C11 1.340(3)
N1 C15 1.347(3)
N2 C16 1.273(3)
N2 C18 1.461(3)
O1 C20 1.265(3)
O2 C20 1.257(3)
C11 H11 0.9300
C11 C12 1.375(4)
C12 H12 0.9300
C12 C13 1.370(5)
C13 H13 0.9300
C13 C14 1.384(4)
C14 H14 0.9300
C14 C15 1.377(4)
C15 C16 1.491(4)
C16 C17 1.492(4)
C17 H17A 0.9600
C17 H17B 0.9600
C17 H17C 0.9600
C18 H18A 0.9700
C18 H18B 0.9700
C18 C19 1.512(4)
C19 H19A 0.9700
C19 H19B 0.9700
C19 C20 1.507(4)
N90 H90A 0.97(4)
N90 H90B 0.81(3)
N90 H90C 0.93(4)
N90 C93 1.480(4)
C91 C92 1.505(4)
C91 O91 1.192(3)
C91 O92 1.325(4)
C92 H92A 0.9700
C92 H92B 0.9700
C92 C93 1.495(4)
C93 H93A 0.9700
C93 H93B 0.9700
O92 H92 0.75(3)

loop_
_geom_torsion_atom_site_label_1
_geom_torsion_atom_site_label_2
_geom_torsion_atom_site_label_3
_geom_torsion_atom_site_label_4
_geom_torsion
Cu1 N1 C11 C12 -172.2(2)
Cu1 N1 C15 C14 173.4(2)
Cu1 N1 C15 C16 -5.9(3)
Cu1 N2 C16 C15 2.8(3)
Cu1 N2 C16 C17 -178.0(3)
Cu1 N2 C18 C19 41.4(3)
Cu1 O1 C20 O2 -147.3(2)
Cu1 O1 C20 C19 31.2(4)
N1 C11 C12 C13 -0.4(5)
N1 C15 C16 N2 2.1(4)
N1 C15 C16 C17 -177.1(3)
N2 C18 C19 C20 -65.1(3)
C11 N1 C15 C14 -0.7(4)
C11 N1 C15 C16 -179.9(3)
C11 C12 C13 C14 -0.3(5)
C12 C13 C14 C15 0.6(5)
C13 C14 C15 N1 -0.1(5)
C13 C14 C15 C16 179.1(3)
C14 C15 C16 N2 -177.1(3)
C14 C15 C16 C17 3.6(5)
C15 N1 C11 C12 0.9(5)
C16 N2 C18 C19 -136.6(3)
C18 N2 C16 C15 -179.1(3)
C18 N2 C16 C17 0.1(5)
C18 C19 C20 O1 27.5(4)
C18 C19 C20 O2 -154.0(3)
C91 C92 C93 N90 -176.0(3)
O91 C91 C92 C93 -26.4(4)
O92 C91 C92 C93 154.0(3)
